data_1574037
loop_
_publ_author_name
'Suresh Babu, N.'
'Anbu Chudar Azhagan, S.'
'Loganathan, B.'
'Sughanya, V.'
'Ayyappan, J.'

_publ_section_title
;
 2,2&#x2032;-[(4-Butoxyphenyl)methylene]bis(3-hydroxy-5,5-dimethylcyclohex-2-en-1-one)
;
_journal_coeditor_code VM4064
_journal_issue 2
_journal_name_full IUCrData
_journal_page_first x250180
_journal_paper_doi 10.1107/S2414314625001804
_journal_volume 10
_journal_year 2025
_chemical_formula_iupac 'C27 H36 O5'
_chemical_formula_moiety 'C27 H36 O5'
_chemical_formula_sum 'C27 H36 O5'
_chemical_formula_weight 440.56
_chemical_melting_point 401
_chemical_name_systematic
;
2,2'-[(4-Butoxyphenyl)methylene]bis(3-hydroxy-5,5-dimethylcyclohex-2-en-1-one)
;
_space_group_crystal_system triclinic
_space_group_IT_number 2
_space_group_name_Hall '-P 1'
_space_group_name_H-M_alt 'P -1'
_atom_sites_solution_hydrogens mixed
_audit_creation_method SHELXL-2018/3
_cell_angle_alpha 105.428(7)
_cell_angle_beta 114.185(7)
_cell_angle_gamma 97.344(8)
_cell_formula_units_Z 2
_cell_length_a 10.3372(14)
_cell_length_b 11.3286(15)
_cell_length_c 12.4559(16)
_cell_measurement_reflns_used 4681
_cell_measurement_temperature 296(2)
_cell_measurement_theta_max 23.25
_cell_measurement_theta_min 2.17
_cell_volume 1235.3(3)
_computing_cell_refinement
;
SAINT (Bruker, 2016)
;
_computing_data_collection
;
APEX3 (Bruker, 2016)
;
_computing_data_reduction
;
SAINT (Bruker, 2016)
;
_computing_molecular_graphics
;
ORTEP-3 for Windows (Farrugia, 2012), Mercury (Macrae <i>et al.</i>,
2020)
;
_computing_publication_material
;
WinGX (Farrugia, 2012), publCIF (Westrip, 2010) and PLATON
(Spek, 2020)
;
_computing_structure_refinement
;
SHELXL (Sheldrick, 2015b)
;
_computing_structure_solution
;
<i>SHELXT</i>  (Sheldrick, 2015a)
;
_diffrn_ambient_temperature 296(2)
_diffrn_measured_fraction_theta_full 1.000
_diffrn_measured_fraction_theta_max 0.998
_diffrn_measurement_device_type 'Bruker kappa APEXII'
_diffrn_measurement_method '\w and \f scan'
_diffrn_radiation_monochromator graphite
_diffrn_radiation_source 'fine-focus sealed tube'
_diffrn_radiation_type MoK\a
_diffrn_radiation_wavelength 0.71073
_diffrn_reflns_av_R_equivalents 0.0837
_diffrn_reflns_av_unetI/netI 0.0767
_diffrn_reflns_limit_h_max 14
_diffrn_reflns_limit_h_min -14
_diffrn_reflns_limit_k_max 15
_diffrn_reflns_limit_k_min -15
_diffrn_reflns_limit_l_max 16
_diffrn_reflns_limit_l_min -16
_diffrn_reflns_number 29655
_diffrn_reflns_theta_full 25.242
_diffrn_reflns_theta_max 28.900
_diffrn_reflns_theta_min 1.915
_exptl_absorpt_coefficient_mu 0.080
_exptl_absorpt_correction_T_max 0.983
_exptl_absorpt_correction_T_min 0.904
_exptl_absorpt_correction_type multi-scan
_exptl_absorpt_process_details
;
(<i>SADABS</i>; Krause <i>et al.</i>, 2015 )
;
_exptl_crystal_colour colourless
_exptl_crystal_density_diffrn 1.184
_exptl_crystal_description BLOCK
_exptl_crystal_F_000 476
_exptl_crystal_size_max 0.200
_exptl_crystal_size_mid 0.150
_exptl_crystal_size_min 0.120
_refine_diff_density_max 0.194
_refine_diff_density_min -0.152
_refine_ls_extinction_coef 0.109(4)
_refine_ls_extinction_expression Fc^*^=kFc[1+0.001xFc^2^\l^3^/sin(2\q)]^-1/4^
_refine_ls_extinction_method
;
SHELXL (Sheldrick, 2015b)
;
_refine_ls_goodness_of_fit_ref 1.015
_refine_ls_hydrogen_treatment mixed
_refine_ls_matrix_type full
_refine_ls_number_parameters 303
_refine_ls_number_reflns 6476
_refine_ls_number_restraints 2
_refine_ls_restrained_S_all 1.017
_refine_ls_R_factor_all 0.1289
_refine_ls_R_factor_gt 0.0516
_refine_ls_shift/su_max 0.000
_refine_ls_shift/su_mean 0.000
_refine_ls_structure_factor_coef Fsqd
_refine_ls_weighting_details 'w=1/[\s^2^(Fo^2^)+(0.0478P)^2^+0.1871P] where P=(Fo^2^+2Fc^2^)/3'
_refine_ls_weighting_scheme calc
_refine_ls_wR_factor_gt 0.1100
_refine_ls_wR_factor_ref 0.1445
_reflns_number_gt 3194
_reflns_number_total 6476
_reflns_threshold_expression 'I > 2\s(I)'
_cod_data_source_file vm4064.cif
_cod_data_source_block I
_cod_database_code 1574037
_shelx_space_group_comment
;
The symmetry employed for this shelxl refinement is uniquely defined
by the following loop, which should always be used as a source of
symmetry information in preference to the above space-group names.
They are only intended as comments.
;
_shelx_estimated_absorpt_t_min 0.984
_shelx_estimated_absorpt_t_max 0.990

loop_
_space_group_symop_operation_xyz
'x, y, z'
'-x, -y, -z'

loop_
_atom_site_type_symbol
_atom_site_label
_atom_site_fract_x
_atom_site_fract_y
_atom_site_fract_z
_atom_site_U_iso_or_equiv
_atom_site_adp_type
_atom_site_calc_flag
_atom_site_occupancy
_atom_site_disorder_assembly
_atom_site_disorder_group
C C1 0.9540(2) 0.64151(17) 0.87672(17) 0.0410(4) Uani d 1 . .
C C2 1.1067(2) 0.63643(19) 0.95588(18) 0.0522(5) Uani d 1 . .
H H2A 1.163770 0.643254 0.911360 0.063 Uiso calc 1 . .
H H2B 1.101053 0.553939 0.965337 0.063 Uiso calc 1 . .
C C3 1.1885(2) 0.73860(18) 1.08581(17) 0.0474(5) Uani d 1 . .
C C4 1.0844(2) 0.74257(19) 1.14393(17) 0.0497(5) Uani d 1 . .
H H4A 1.074848 0.667597 1.166673 0.060 Uiso calc 1 . .
H H4B 1.128142 0.816283 1.220730 0.060 Uiso calc 1 . .
C C5 0.9334(2) 0.74828(18) 1.06066(17) 0.0442(5) Uani d 1 . .
C C6 0.87642(19) 0.70583(16) 0.92811(16) 0.0367(4) Uani d 1 . .
C C7 0.73019(18) 0.72894(16) 0.85046(15) 0.0361(4) Uani d 1 . .
H H7 0.719136 0.795891 0.911993 0.043 Uiso calc 1 . .
C C8 0.59514(19) 0.61938(17) 0.80092(16) 0.0372(4) Uani d 1 . .
C C9 0.5451(2) 0.51703(17) 0.68598(16) 0.0390(4) Uani d 1 . .
C C10 0.4007(2) 0.42026(19) 0.62870(18) 0.0485(5) Uani d 1 . .
H H10A 0.419450 0.342368 0.642254 0.058 Uiso calc 1 . .
H H10B 0.353068 0.401903 0.538652 0.058 Uiso calc 1 . .
C C11 0.2941(2) 0.45827(19) 0.67898(19) 0.0521(5) Uani d 1 . .
C C12 0.3821(2) 0.5133(2) 0.82193(19) 0.0552(6) Uani d 1 . .
H H12A 0.320767 0.549349 0.855828 0.066 Uiso calc 1 . .
H H12B 0.405858 0.444667 0.852679 0.066 Uiso calc 1 . .
C C13 0.5216(2) 0.61327(18) 0.87035(18) 0.0444(5) Uani d 1 . .
C C14 1.2354(2) 0.86802(19) 1.0768(2) 0.0582(6) Uani d 1 . .
H H14A 1.296929 0.862935 1.036209 0.087 Uiso calc 1 . .
H H14B 1.288990 0.931057 1.159736 0.087 Uiso calc 1 . .
H H14C 1.149520 0.891156 1.028790 0.087 Uiso calc 1 . .
C C15 1.3263(2) 0.7069(2) 1.1670(2) 0.0706(7) Uani d 1 . .
H H15A 1.299016 0.625870 1.173580 0.106 Uiso calc 1 . .
H H15B 1.375905 0.771208 1.249396 0.106 Uiso calc 1 . .
H H15C 1.390873 0.703723 1.129299 0.106 Uiso calc 1 . .
C C16 0.2257(2) 0.5560(2) 0.6272(2) 0.0746(7) Uani d 1 . .
H H16A 0.302038 0.631312 0.653908 0.112 Uiso calc 1 . .
H H16B 0.157509 0.577284 0.658149 0.112 Uiso calc 1 . .
H H16C 0.174873 0.520770 0.536970 0.112 Uiso calc 1 . .
C C17 0.1702(3) 0.3414(2) 0.6390(2) 0.0774(7) Uani d 1 . .
H H17A 0.104120 0.365868 0.671439 0.116 Uiso calc 1 . .
H H17B 0.211193 0.279550 0.671525 0.116 Uiso calc 1 . .
H H17C 0.117397 0.305452 0.548877 0.116 Uiso calc 1 . .
C C18 0.72888(19) 0.78827(16) 0.75292(15) 0.0361(4) Uani d 1 . .
C C19 0.8561(2) 0.84862(18) 0.75624(18) 0.0461(5) Uani d 1 . .
H H19 0.946390 0.844951 0.813861 0.055 Uiso calc 1 . .
C C20 0.8535(2) 0.91443(19) 0.67650(18) 0.0486(5) Uani d 1 . .
H H20 0.940970 0.952848 0.680025 0.058 Uiso calc 1 . .
C C21 0.7207(2) 0.92277(17) 0.59181(17) 0.0415(4) Uani d 1 . .
C C22 0.5921(2) 0.86339(18) 0.58710(17) 0.0447(5) Uani d 1 . .
H H22 0.501922 0.867947 0.530217 0.054 Uiso calc 1 . .
C C23 0.5972(2) 0.79769(17) 0.66614(17) 0.0427(5) Uani d 1 . .
H H23 0.509472 0.758152 0.661380 0.051 Uiso calc 1 . .
C C24 0.8338(2) 1.0409(2) 0.50532(19) 0.0535(5) Uani d 1 . .
H H24A 0.882600 0.975976 0.488203 0.064 Uiso calc 1 . .
H H24B 0.901890 1.107137 0.585082 0.064 Uiso calc 1 . .
C C25 0.7873(2) 1.0956(2) 0.40203(19) 0.0562(6) Uani d 1 . .
H H25A 0.874610 1.143573 0.405629 0.067 Uiso calc 1 . .
H H25B 0.730690 1.154325 0.416725 0.067 Uiso calc 1 . .
C C26 0.6965(3) 0.9969(3) 0.2723(2) 0.0763(7) Uani d 1 . .
H H26A 0.748689 0.933122 0.260941 0.092 Uiso calc 1 . .
H H26B 0.604385 0.955028 0.265916 0.092 Uiso calc 1 . .
C C27 0.6634(4) 1.0494(3) 0.1690(2) 0.1080(11) Uani d 1 . .
H H27A 0.605640 1.108246 0.175882 0.162 Uiso calc 1 . .
H H27B 0.609445 0.981267 0.089307 0.162 Uiso calc 1 . .
H H27C 0.753938 1.092567 0.175443 0.162 Uiso calc 1 . .
O O1 0.85854(16) 0.78933(15) 1.11437(12) 0.0619(4) Uani d 1 . .
O O2 0.90380(16) 0.58030(14) 0.75734(12) 0.0548(4) Uani d 1 . .
O O3 0.62230(14) 0.50085(12) 0.62903(11) 0.0487(4) Uani d 1 . .
O O4 0.56851(17) 0.69215(15) 0.98548(13) 0.0604(4) Uani d 1 . .
O O5 0.70516(14) 0.98724(14) 0.51060(13) 0.0573(4) Uani d 1 . .
H H2 0.803(2) 0.565(3) 0.712(2) 0.120(11) Uiso d 1 . .
H H4 0.670(2) 0.733(3) 1.027(3) 0.167(15) Uiso d 1 . .

loop_
_atom_site_aniso_label
_atom_site_aniso_U_11
_atom_site_aniso_U_22
_atom_site_aniso_U_33
_atom_site_aniso_U_12
_atom_site_aniso_U_13
_atom_site_aniso_U_23
C1 0.0403(10) 0.0388(10) 0.0392(11) 0.0100(9) 0.0156(9) 0.0119(9)
C2 0.0432(11) 0.0483(12) 0.0561(13) 0.0174(10) 0.0167(10) 0.0131(10)
C3 0.0404(11) 0.0472(12) 0.0458(11) 0.0103(9) 0.0112(9) 0.0185(9)
C4 0.0477(12) 0.0509(12) 0.0389(11) 0.0065(10) 0.0108(9) 0.0167(9)
C5 0.0458(11) 0.0427(11) 0.0396(11) 0.0077(9) 0.0179(9) 0.0130(9)
C6 0.0368(10) 0.0368(10) 0.0360(10) 0.0098(8) 0.0166(8) 0.0128(8)
C7 0.0376(10) 0.0362(10) 0.0361(9) 0.0113(8) 0.0186(8) 0.0118(8)
C8 0.0364(10) 0.0402(10) 0.0375(10) 0.0114(8) 0.0179(8) 0.0157(8)
C9 0.0399(10) 0.0424(11) 0.0387(10) 0.0151(9) 0.0169(9) 0.0203(9)
C10 0.0467(12) 0.0465(11) 0.0432(11) 0.0066(9) 0.0152(9) 0.0141(9)
C11 0.0420(11) 0.0540(13) 0.0588(13) 0.0075(10) 0.0222(10) 0.0224(11)
C12 0.0503(12) 0.0594(13) 0.0610(13) 0.0085(11) 0.0335(11) 0.0192(11)
C13 0.0427(11) 0.0465(11) 0.0455(11) 0.0123(9) 0.0224(9) 0.0152(9)
C14 0.0535(13) 0.0541(13) 0.0596(13) 0.0060(11) 0.0206(11) 0.0218(11)
C15 0.0518(14) 0.0765(16) 0.0712(15) 0.0216(12) 0.0114(12) 0.0337(13)
C16 0.0481(13) 0.0781(17) 0.0953(18) 0.0214(13) 0.0246(13) 0.0393(15)
C17 0.0583(15) 0.0719(16) 0.0874(18) -0.0091(13) 0.0331(14) 0.0201(14)
C18 0.0346(10) 0.0358(10) 0.0381(10) 0.0098(8) 0.0166(8) 0.0135(8)
C19 0.0347(10) 0.0563(12) 0.0515(12) 0.0145(9) 0.0175(9) 0.0281(10)
C20 0.0375(11) 0.0590(13) 0.0595(12) 0.0122(10) 0.0259(10) 0.0311(11)
C21 0.0425(11) 0.0449(11) 0.0464(11) 0.0148(9) 0.0238(9) 0.0235(9)
C22 0.0347(10) 0.0528(12) 0.0494(11) 0.0139(9) 0.0173(9) 0.0249(10)
C23 0.0355(10) 0.0475(11) 0.0528(11) 0.0118(9) 0.0230(9) 0.0247(9)
C24 0.0457(12) 0.0632(13) 0.0572(12) 0.0085(10) 0.0265(10) 0.0281(11)
C25 0.0545(13) 0.0630(14) 0.0597(13) 0.0095(11) 0.0300(11) 0.0316(12)
C26 0.0772(17) 0.0818(17) 0.0590(15) 0.0070(14) 0.0231(13) 0.0290(13)
C27 0.124(3) 0.133(3) 0.0605(16) 0.028(2) 0.0300(17) 0.0471(18)
O1 0.0568(9) 0.0804(11) 0.0435(8) 0.0159(8) 0.0266(7) 0.0101(7)
O2 0.0475(9) 0.0647(9) 0.0419(8) 0.0189(8) 0.0187(7) 0.0051(7)
O3 0.0485(8) 0.0567(9) 0.0406(7) 0.0150(7) 0.0227(6) 0.0131(6)
O4 0.0600(10) 0.0686(10) 0.0498(9) 0.0072(8) 0.0345(8) 0.0070(8)
O5 0.0462(8) 0.0777(10) 0.0729(10) 0.0231(7) 0.0334(7) 0.0513(8)

loop_
_atom_type_symbol
_atom_type_description
_atom_type_scat_dispersion_real
_atom_type_scat_dispersion_imag
_atom_type_scat_source
C C 0.0033 0.0016 'International Tables Vol C Tables 4.2.6.8 and 6.1.1.4'
H H 0.0000 0.0000 'International Tables Vol C Tables 4.2.6.8 and 6.1.1.4'
O O 0.0106 0.0060 'International Tables Vol C Tables 4.2.6.8 and 6.1.1.4'

loop_
_geom_angle_atom_site_label_1
_geom_angle_atom_site_label_2
_geom_angle_atom_site_label_3
_geom_angle_site_symmetry_1
_geom_angle_site_symmetry_3
_geom_angle
_geom_angle_publ_flag
O2 C1 C6 . . 124.27(17) ?
O2 C1 C2 . . 113.58(16) ?
C6 C1 C2 . . 122.16(16) ?
C1 C2 C3 . . 115.21(16) ?
C1 C2 H2A . . 108.5 ?
C3 C2 H2A . . 108.5 ?
C1 C2 H2B . . 108.5 ?
C3 C2 H2B . . 108.5 ?
H2A C2 H2B . . 107.5 ?
C2 C3 C4 . . 107.34(16) ?
C2 C3 C15 . . 110.27(17) ?
C4 C3 C15 . . 110.01(17) ?
C2 C3 C14 . . 110.52(17) ?
C4 C3 C14 . . 110.38(17) ?
C15 C3 C14 . . 108.32(17) ?
C5 C4 C3 . . 114.71(15) ?
C5 C4 H4A . . 108.6 ?
C3 C4 H4A . . 108.6 ?
C5 C4 H4B . . 108.6 ?
C3 C4 H4B . . 108.6 ?
H4A C4 H4B . . 107.6 ?
O1 C5 C6 . . 122.08(17) ?
O1 C5 C4 . . 116.78(16) ?
C6 C5 C4 . . 121.10(17) ?
C1 C6 C5 . . 117.87(16) ?
C1 C6 C7 . . 123.85(15) ?
C5 C6 C7 . . 118.23(15) ?
C8 C7 C6 . . 114.91(14) ?
C8 C7 C18 . . 113.69(14) ?
C6 C7 C18 . . 115.36(14) ?
C8 C7 H7 . . 103.6 ?
C6 C7 H7 . . 103.6 ?
C18 C7 H7 . . 103.6 ?
C13 C8 C9 . . 117.57(17) ?
C13 C8 C7 . . 120.39(16) ?
C9 C8 C7 . . 121.95(15) ?
O3 C9 C8 . . 121.85(17) ?
O3 C9 C10 . . 116.66(16) ?
C8 C9 C10 . . 121.46(16) ?
C9 C10 C11 . . 115.37(16) ?
C9 C10 H10A . . 108.4 ?
C11 C10 H10A . . 108.4 ?
C9 C10 H10B . . 108.4 ?
C11 C10 H10B . . 108.4 ?
H10A C10 H10B . . 107.5 ?
C12 C11 C10 . . 107.03(16) ?
C12 C11 C17 . . 109.85(17) ?
C10 C11 C17 . . 109.92(18) ?
C12 C11 C16 . . 110.96(18) ?
C10 C11 C16 . . 110.65(18) ?
C17 C11 C16 . . 108.43(18) ?
C13 C12 C11 . . 114.12(16) ?
C13 C12 H12A . . 108.7 ?
C11 C12 H12A . . 108.7 ?
C13 C12 H12B . . 108.7 ?
C11 C12 H12B . . 108.7 ?
H12A C12 H12B . . 107.6 ?
O4 C13 C8 . . 123.47(17) ?
O4 C13 C12 . . 114.02(16) ?
C8 C13 C12 . . 122.49(17) ?
C3 C14 H14A . . 109.5 ?
C3 C14 H14B . . 109.5 ?
H14A C14 H14B . . 109.5 ?
C3 C14 H14C . . 109.5 ?
H14A C14 H14C . . 109.5 ?
H14B C14 H14C . . 109.5 ?
C3 C15 H15A . . 109.5 ?
C3 C15 H15B . . 109.5 ?
H15A C15 H15B . . 109.5 ?
C3 C15 H15C . . 109.5 ?
H15A C15 H15C . . 109.5 ?
H15B C15 H15C . . 109.5 ?
C11 C16 H16A . . 109.5 ?
C11 C16 H16B . . 109.5 ?
H16A C16 H16B . . 109.5 ?
C11 C16 H16C . . 109.5 ?
H16A C16 H16C . . 109.5 ?
H16B C16 H16C . . 109.5 ?
C11 C17 H17A . . 109.5 ?
C11 C17 H17B . . 109.5 ?
H17A C17 H17B . . 109.5 ?
C11 C17 H17C . . 109.5 ?
H17A C17 H17C . . 109.5 ?
H17B C17 H17C . . 109.5 ?
C19 C18 C23 . . 116.65(16) ?
C19 C18 C7 . . 122.81(15) ?
C23 C18 C7 . . 120.03(15) ?
C18 C19 C20 . . 122.14(17) ?
C18 C19 H19 . . 118.9 ?
C20 C19 H19 . . 118.9 ?
C21 C20 C19 . . 119.76(17) ?
C21 C20 H20 . . 120.1 ?
C19 C20 H20 . . 120.1 ?
O5 C21 C20 . . 124.82(16) ?
O5 C21 C22 . . 116.12(16) ?
C20 C21 C22 . . 119.05(17) ?
C23 C22 C21 . . 120.18(17) ?
C23 C22 H22 . . 119.9 ?
C21 C22 H22 . . 119.9 ?
C22 C23 C18 . . 122.21(17) ?
C22 C23 H23 . . 118.9 ?
C18 C23 H23 . . 118.9 ?
O5 C24 C25 . . 107.97(16) ?
O5 C24 H24A . . 110.1 ?
C25 C24 H24A . . 110.1 ?
O5 C24 H24B . . 110.1 ?
C25 C24 H24B . . 110.1 ?
H24A C24 H24B . . 108.4 ?
C24 C25 C26 . . 113.79(19) ?
C24 C25 H25A . . 108.8 ?
C26 C25 H25A . . 108.8 ?
C24 C25 H25B . . 108.8 ?
C26 C25 H25B . . 108.8 ?
H25A C25 H25B . . 107.7 ?
C27 C26 C25 . . 113.9(2) ?
C27 C26 H26A . . 108.8 ?
C25 C26 H26A . . 108.8 ?
C27 C26 H26B . . 108.8 ?
C25 C26 H26B . . 108.8 ?
H26A C26 H26B . . 107.7 ?
C26 C27 H27A . . 109.5 ?
C26 C27 H27B . . 109.5 ?
H27A C27 H27B . . 109.5 ?
C26 C27 H27C . . 109.5 ?
H27A C27 H27C . . 109.5 ?
H27B C27 H27C . . 109.5 ?
C1 O2 H2 . . 113.2(18) ?
C13 O4 H4 . . 113(2) ?
C21 O5 C24 . . 117.78(14) ?

loop_
_geom_bond_atom_site_label_1
_geom_bond_atom_site_label_2
_geom_bond_site_symmetry_2
_geom_bond_distance
_geom_bond_publ_flag
C1 O2 . 1.299(2) ?
C1 C6 . 1.380(2) ?
C1 C2 . 1.498(3) ?
C2 C3 . 1.518(3) ?
C2 H2A . 0.9700 ?
C2 H2B . 0.9700 ?
C3 C4 . 1.522(3) ?
C3 C15 . 1.525(3) ?
C3 C14 . 1.532(3) ?
C4 C5 . 1.500(3) ?
C4 H4A . 0.9700 ?
C4 H4B . 0.9700 ?
C5 O1 . 1.270(2) ?
C5 C6 . 1.419(2) ?
C6 C7 . 1.526(2) ?
C7 C8 . 1.521(2) ?
C7 C18 . 1.533(2) ?
C7 H7 . 0.9800 ?
C8 C13 . 1.374(2) ?
C8 C9 . 1.421(2) ?
C9 O3 . 1.268(2) ?
C9 C10 . 1.494(3) ?
C10 C11 . 1.528(3) ?
C10 H10A . 0.9700 ?
C10 H10B . 0.9700 ?
C11 C12 . 1.524(3) ?
C11 C17 . 1.528(3) ?
C11 C16 . 1.533(3) ?
C12 C13 . 1.494(3) ?
C12 H12A . 0.9700 ?
C12 H12B . 0.9700 ?
C13 O4 . 1.314(2) ?
C14 H14A . 0.9600 ?
C14 H14B . 0.9600 ?
C14 H14C . 0.9600 ?
C15 H15A . 0.9600 ?
C15 H15B . 0.9600 ?
C15 H15C . 0.9600 ?
C16 H16A . 0.9600 ?
C16 H16B . 0.9600 ?
C16 H16C . 0.9600 ?
C17 H17A . 0.9600 ?
C17 H17B . 0.9600 ?
C17 H17C . 0.9600 ?
C18 C19 . 1.382(2) ?
C18 C23 . 1.387(2) ?
C19 C20 . 1.386(2) ?
C19 H19 . 0.9300 ?
C20 C21 . 1.381(3) ?
C20 H20 . 0.9300 ?
C21 O5 . 1.368(2) ?
C21 C22 . 1.382(2) ?
C22 C23 . 1.372(2) ?
C22 H22 . 0.9300 ?
C23 H23 . 0.9300 ?
C24 O5 . 1.424(2) ?
C24 C25 . 1.504(3) ?
C24 H24A . 0.9700 ?
C24 H24B . 0.9700 ?
C25 C26 . 1.507(3) ?
C25 H25A . 0.9700 ?
C25 H25B . 0.9700 ?
C26 C27 . 1.491(3) ?
C26 H26A . 0.9700 ?
C26 H26B . 0.9700 ?
C27 H27A . 0.9600 ?
C27 H27B . 0.9600 ?
C27 H27C . 0.9600 ?
O2 H2 . 0.927(17) ?
O4 H4 . 0.942(18) ?

loop_
_geom_hbond_atom_site_label_D
_geom_hbond_atom_site_label_H
_geom_hbond_atom_site_label_A
_geom_hbond_site_symmetry_A
_geom_hbond_distance_DH
_geom_hbond_distance_HA
_geom_hbond_distance_DA
_geom_hbond_angle_DHA
_geom_hbond_publ_flag
O2 H2 O3 1_555 0.92(2) 1.66(2) 2.566(2) 166(3) yes
O4 H4 O1 1_555 0.94(3) 1.72(3) 2.655(2) 171(3) yes
C10 H10B Cg1 2_666 0.97 3.106 3.773(2) 127.25 yes

loop_
_geom_torsion_atom_site_label_1
_geom_torsion_atom_site_label_2
_geom_torsion_atom_site_label_3
_geom_torsion_atom_site_label_4
_geom_torsion_site_symmetry_1
_geom_torsion_site_symmetry_2
_geom_torsion_site_symmetry_3
_geom_torsion_site_symmetry_4
_geom_torsion
_geom_torsion_publ_flag
O2 C1 C2 C3 . . . . 160.74(17) ?
C6 C1 C2 C3 . . . . -19.2(3) ?
C1 C2 C3 C4 . . . . 47.6(2) ?
C1 C2 C3 C15 . . . . 167.44(18) ?
C1 C2 C3 C14 . . . . -72.8(2) ?
C2 C3 C4 C5 . . . . -48.9(2) ?
C15 C3 C4 C5 . . . . -168.94(18) ?
C14 C3 C4 C5 . . . . 71.6(2) ?
C3 C4 C5 O1 . . . . -159.53(17) ?
C3 C4 C5 C6 . . . . 22.4(3) ?
O2 C1 C6 C5 . . . . 168.64(17) ?
C2 C1 C6 C5 . . . . -11.4(3) ?
O2 C1 C6 C7 . . . . -8.7(3) ?
C2 C1 C6 C7 . . . . 171.27(17) ?
O1 C5 C6 C1 . . . . -168.28(18) ?
C4 C5 C6 C1 . . . . 9.7(3) ?
O1 C5 C6 C7 . . . . 9.2(3) ?
C4 C5 C6 C7 . . . . -172.81(17) ?
C1 C6 C7 C8 . . . . 83.6(2) ?
C5 C6 C7 C8 . . . . -93.71(19) ?
C1 C6 C7 C18 . . . . -51.6(2) ?
C5 C6 C7 C18 . . . . 131.04(17) ?
C6 C7 C8 C13 . . . . 90.6(2) ?
C18 C7 C8 C13 . . . . -133.42(17) ?
C6 C7 C8 C9 . . . . -86.00(19) ?
C18 C7 C8 C9 . . . . 50.0(2) ?
C13 C8 C9 O3 . . . . -165.22(17) ?
C7 C8 C9 O3 . . . . 11.5(3) ?
C13 C8 C9 C10 . . . . 12.5(3) ?
C7 C8 C9 C10 . . . . -170.83(16) ?
O3 C9 C10 C11 . . . . -165.42(16) ?
C8 C9 C10 C11 . . . . 16.8(3) ?
C9 C10 C11 C12 . . . . -46.3(2) ?
C9 C10 C11 C17 . . . . -165.60(18) ?
C9 C10 C11 C16 . . . . 74.7(2) ?
C10 C11 C12 C13 . . . . 50.3(2) ?
C17 C11 C12 C13 . . . . 169.64(18) ?
C16 C11 C12 C13 . . . . -70.5(2) ?
C9 C8 C13 O4 . . . . 170.37(17) ?
C7 C8 C13 O4 . . . . -6.4(3) ?
C9 C8 C13 C12 . . . . -8.0(3) ?
C7 C8 C13 C12 . . . . 175.28(17) ?
C11 C12 C13 O4 . . . . 156.05(18) ?
C11 C12 C13 C8 . . . . -25.5(3) ?
C8 C7 C18 C19 . . . . -152.88(17) ?
C6 C7 C18 C19 . . . . -17.1(2) ?
C8 C7 C18 C23 . . . . 35.6(2) ?
C6 C7 C18 C23 . . . . 171.40(16) ?
C23 C18 C19 C20 . . . . -0.6(3) ?
C7 C18 C19 C20 . . . . -172.40(17) ?
C18 C19 C20 C21 . . . . 1.1(3) ?
C19 C20 C21 O5 . . . . 178.59(17) ?
C19 C20 C21 C22 . . . . -0.9(3) ?
O5 C21 C22 C23 . . . . -179.26(16) ?
C20 C21 C22 C23 . . . . 0.3(3) ?
C21 C22 C23 C18 . . . . 0.2(3) ?
C19 C18 C23 C22 . . . . 0.0(3) ?
C7 C18 C23 C22 . . . . 171.99(16) ?
O5 C24 C25 C26 . . . . -67.1(2) ?
C24 C25 C26 C27 . . . . -174.0(2) ?
C20 C21 O5 C24 . . . . 5.5(3) ?
C22 C21 O5 C24 . . . . -174.98(17) ?
C25 C24 O5 C21 . . . . 174.82(16) ?
